data_4001179
loop_
_publ_author_name
'Nilges, Tom'
'Messel, Julia'
'Bawohl, Melanie'
'Lange, Stefan'

_publ_section_title
;
 Silver(I) Chalcogenide Halides Ag19Te6Br7, Ag19Te6Br5.4I1.6, and
 Ag19Te5SeBr7
;
_journal_issue 12
_journal_name_full 'Chemistry of Materials'
_journal_page_first 4080
_journal_paper_doi 10.1021/cm800425u
_journal_volume 20
_journal_year 2008
_chemical_formula_sum 'Ag19 Br7 Te6'
_chemical_formula_weight 3374.5
_chemical_name_systematic ' ?'
_space_group_IT_number 12
_symmetry_cell_setting monoclinic
_symmetry_space_group_name_Hall '-C 2y'
_symmetry_space_group_name_H-M 'C 1 2/m 1'
_cell_angle_alpha 90
_cell_angle_beta 107.130(10)
_cell_angle_gamma 90
_cell_formula_units_Z 2
_cell_length_a 13.604(2)
_cell_length_b 7.857(2)
_cell_length_c 15.395(2)
_cell_measurement_reflns_used 1847
_cell_measurement_temperature 298
_cell_measurement_theta_max 25.00
_cell_measurement_theta_min 1.38
_cell_volume 1572.5(5)
_computing_publication_material '(Jana2000; Petricek and Dusek, 2000)'
_computing_structure_refinement '(Jana2000; Petricek and Dusek, 2000)'
_diffrn_ambient_temperature 298
_diffrn_measured_fraction_theta_full 1.0
_diffrn_measurement_device_type 'IPDS II'
_diffrn_radiation_monochromator graphite
_diffrn_radiation_source X-ray
_diffrn_radiation_type 'Mo K\a'
_diffrn_radiation_wavelength 0.71073
_diffrn_reflns_av_R_equivalents 0.0496
_diffrn_reflns_av_sigmaI/netI 0.0952
_diffrn_reflns_limit_h_max 15
_diffrn_reflns_limit_h_min -15
_diffrn_reflns_limit_k_max 9
_diffrn_reflns_limit_k_min -9
_diffrn_reflns_limit_l_max 19
_diffrn_reflns_limit_l_min -19
_diffrn_reflns_number 4171
_diffrn_reflns_theta_full 25.0
_diffrn_reflns_theta_max 25.00
_diffrn_reflns_theta_min 1.38
_exptl_absorpt_coefficient_mu 25.869
_exptl_absorpt_correction_T_max 0.347
_exptl_absorpt_correction_T_min 0.232
_exptl_absorpt_correction_type numerical
_exptl_crystal_colour 'dark grey'
_exptl_crystal_density_diffrn 7.124
_exptl_crystal_F_000 2900
_exptl_crystal_size_max 0.04
_exptl_crystal_size_mid 0.02
_exptl_crystal_size_min 0.02
_refine_diff_density_max 1.34
_refine_diff_density_min -1.31
_refine_ls_extinction_method none
_refine_ls_goodness_of_fit_gt 1.85
_refine_ls_goodness_of_fit_ref 1.15
_refine_ls_number_parameters 250
_refine_ls_number_reflns 1517
_refine_ls_R_factor_all 0.1254
_refine_ls_R_factor_gt 0.0430
_refine_ls_shift/su_max 0.0078
_refine_ls_shift/su_mean 0.0008
_refine_ls_structure_factor_coef Fsqd
_refine_ls_weighting_details w=1/\s^2^(I)
_refine_ls_weighting_scheme sigma
_refine_ls_wR_factor_gt 0.0492
_refine_ls_wR_factor_ref 0.0607
_reflns_number_gt 572
_reflns_number_total 1517
_reflns_threshold_expression I>3\s(I)
_cod_data_source_file cm800425u-file003.cif
_cod_data_source_block (Ag19Te6Br7_C2/m)
_cod_depositor_comments
;
The following automatic conversions were performed:

'_exptl_absorpt_correction_type' value 'Numerical' changed to
'numerical' according to
/home/saulius/struct/CIF-dictionaries/cif_core.dic dictionary named
'cif_core.dic' version 2.4.1 from 2010-06-29.

Automatic conversion script
Id: cif_fix_values 1715 2011-07-08 13:25:40Z adriana 
;
_cod_database_code 4001179

loop_
_symmetry_equiv_pos_site_id
_symmetry_equiv_pos_as_xyz
1 x,y,z
2 -x,y,-z
3 -x,-y,-z
4 x,-y,z
5 1/2+x,1/2+y,z
6 1/2-x,1/2+y,-z
7 1/2-x,1/2-y,-z
8 1/2+x,1/2-y,z

loop_
_atom_site_label
_atom_site_type_symbol
_atom_site_fract_x
_atom_site_fract_y
_atom_site_fract_z
_atom_site_adp_type
_atom_site_U_iso_or_equiv
_atom_site_symmetry_multiplicity
_atom_site_occupancy
_atom_site_calc_flag
Te1 Te -0.05094(18) 0 -0.15239(11) Uani 0.0575(7) 4 1 d
Te2 Te 0.8399(2) 0 0.51925(13) Uani 0.0723(9) 4 1 d
Te3 Te 0.33403(18) 0 0.00188(13) Uani 0.0552(8) 4 1 d
Br1 Br 0.5910(2) 0 0.27155(17) Uani 0.0474(9) 4 1 d
Br2 Br 0 0.5 0.5 Uani 0.0480(14) 2 1 d
Br3 Br 0.33988(17) 0.2505(2) 0.27154(12) Uani 0.0473(6) 8 1 d
Ag1 Ag 0.4653(19) -0.374(3) 0.435(2) Uani 0.342(16) 8 0.315(12) d
Ag2 Ag 0.3101(15) -0.1741(14) 0.4551(17) Uani 0.351(16) 8 0.427(16) d
Ag3 Ag 0.651(2) 0.229(2) 0.4175(12) Uani 0.535(19) 8 0.396(17) d
Ag4 Ag 0.9398(16) 0.2286(19) 0.6183(14) Uani 0.352(12) 8 0.322(17) d
Ag5 Ag 0.5497(14) -0.383(3) 0.3138(10) Uani 0.261(12) 8 0.374(16) d
Ag6 Ag 0.6358(18) -0.354(2) 0.3204(9) Uani 0.238(12) 8 0.173(13) d
Ag7 Ag 0.238(2) 0 0.311(2) Uani 0.38(3) 4 0.28(2) d
Ag8 Ag 0.285(3) 0 0.369(2) Uani 0.147(17) 4 0.29(2) d
Ag9 Ag 0.4863(15) -0.224(2) -0.0423(12) Uani 0.245(10) 8 0.388(13) d
Ag10 Ag 0.3307(15) -0.370(3) -0.0565(13) Uani 0.205(11) 8 0.319(13) d
Ag11 Ag 0.3791(14) -0.363(2) 0.0449(13) Uani 0.302(12) 8 0.447(16) d
Ag12 Ag 0.0462(9) 0.2911(11) -0.1333(8) Uani 0.153(6) 8 0.334(10) d
Ag13 Ag 0.2371(11) 0 0.1378(7) Uani 0.126(9) 4 0.289(14) d
Ag14 Ag 0.3865(9) 0 0.1665(5) Uani 0.114(5) 4 0.369(9) d
Ag15 Ag 0.2785(8) 0 -0.1696(7) Uani 0.086(4) 4 0.346(9) d
Ag16 Ag 0.1517(17) 0 -0.1362(10) Uani 0.128(8) 4 0.310(13) d
Ag17 Ag -0.1545(12) 0.2880(12) -0.1329(7) Uani 0.162(7) 8 0.31(5) d

loop_
_atom_site_aniso_label
_atom_site_aniso_type_symbol
_atom_site_aniso_U_11
_atom_site_aniso_U_22
_atom_site_aniso_U_33
_atom_site_aniso_U_12
_atom_site_aniso_U_13
_atom_site_aniso_U_23
Te1 Te 0.0602(14) 0.0660(11) 0.0449(10) 0 0.0136(9) 0
Te2 Te 0.0717(18) 0.0776(13) 0.0664(13) 0 0.0185(12) 0
Te3 Te 0.0460(13) 0.0413(9) 0.0815(13) 0 0.0237(10) 0
Br1 Br 0.0446(17) 0.0486(13) 0.0499(14) 0 0.0155(12) 0
Br2 Br 0.049(3) 0.054(2) 0.0384(18) 0 0.0099(17) 0
Br3 Br 0.0490(12) 0.0435(8) 0.0495(9) 0.0017(9) 0.0147(8) -0.0008(8)
Ag1 Ag 0.20(2) 0.45(3) 0.41(3) 0.184(19) 0.140(17) 0.31(2)
Ag2 Ag 0.300(18) 0.142(9) 0.76(4) 0.029(8) 0.38(2) -0.026(10)
Ag3 Ag 0.79(4) 0.47(2) 0.38(2) -0.25(2) 0.219(19) -0.183(14)
Ag4 Ag 0.33(2) 0.100(9) 0.44(2) -0.028(8) -0.174(18) -0.006(8)
Ag5 Ag 0.230(16) 0.42(3) 0.098(8) -0.007(10) -0.003(6) 0.005(8)
Ag6 Ag 0.45(3) 0.171(13) 0.043(7) -0.172(14) -0.013(9) 0.035(7)
Ag7 Ag 0.102(18) 0.87(10) 0.125(17) 0 -0.022(12) 0
Ag8 Ag 0.23(3) 0.092(14) 0.19(2) 0 0.18(3) 0
Ag9 Ag 0.194(15) 0.230(13) 0.327(19) -0.058(8) 0.103(11) -0.195(12)
Ag10 Ag 0.201(17) 0.211(17) 0.261(17) -0.010(9) 0.160(13) -0.077(11)
Ag11 Ag 0.147(13) 0.198(10) 0.44(3) 0.012(8) -0.102(11) 0.076(11)
Ag12 Ag 0.224(15) 0.125(7) 0.093(6) -0.071(8) 0.022(5) -0.004(4)
Ag13 Ag 0.110(13) 0.206(19) 0.069(8) 0 0.037(7) 0
Ag14 Ag 0.152(11) 0.138(8) 0.046(4) 0 0.021(5) 0
Ag15 Ag 0.124(9) 0.105(7) 0.029(3) 0 0.022(4) 0
Ag16 Ag 0.078(12) 0.182(16) 0.099(9) 0 -0.011(6) 0
Ag17 Ag 0.260(16) 0.120(8) 0.093(6) 0.047(8) 0.030(6) -0.036(5)

loop_
_atom_type_symbol
_atom_type_scat_dispersion_real
_atom_type_scat_dispersion_imag
_atom_type_scat_source
_atom_type_scat_Cromer_Mann_a1
_atom_type_scat_Cromer_Mann_b1
_atom_type_scat_Cromer_Mann_a2
_atom_type_scat_Cromer_Mann_b2
_atom_type_scat_Cromer_Mann_a3
_atom_type_scat_Cromer_Mann_b3
_atom_type_scat_Cromer_Mann_a4
_atom_type_scat_Cromer_Mann_b4
_atom_type_scat_Cromer_Mann_c
Br -0.290 2.460 'International Tables Vol C Tables  4.2.6.8 and 6.1.1.4' 17.1789 2.1723 5.2358 16.579599 5.6377 0.2609 3.9851 41.4328 2.9557
Ag -0.897 1.102 'International Tables Vol C Tables  4.2.6.8 and 6.1.1.4' 19.2808 0.6446 16.688499 7.4726 4.8045 24.6605 1.0463 99.815598 5.179
Te -0.531 1.675 'International Tables Vol C Tables  4.2.6.8 and 6.1.1.4' 19.964399 4.81742 19.0138 0.420885 6.14487 28.5284 2.5239 70.840302 4.352

loop_
_geom_bond_atom_site_label_1
_geom_bond_atom_site_label_2
_geom_bond_site_symmetry_2
_geom_bond_distance
_geom_bond_publ_flag
Ag1 Te2 5_445 2.62(3) yes
Ag1 Te2 7_646 2.72(3) yes
Ag1 Br3 4_555 2.77(3) yes
Ag2 Te2 5_445 2.732(13) yes
Ag2 Te2 3_656 2.58(2) yes
Ag2 Br2 5_545 2.823(18) yes
Ag3 Te2 7_656 2.328(18) yes
Ag3 Br1 . 2.806(18) yes
Ag4 Te2 . 2.485(17) yes
Ag4 Br1 7_656 2.832(19) yes
Ag4 Br3 7_656 2.98(2) yes
Ag5 Te1 7_545 2.655(18) yes
Ag5 Te2 7_646 2.728(16) yes
Ag5 Br3 4_555 2.92(2) yes
Ag6 Te1 7_545 2.754(14) yes
Ag6 Te2 7_646 2.654(15) yes
Ag6 Br1 . 2.897(16) yes
Ag7 Te1 3_555 2.96(2) yes
Ag7 Br3 . 2.59(2) yes
Ag7 Br3 4_555 2.59(2) yes
Ag8 Te2 3_656 2.75(4) yes
Ag8 Br3 . 2.71(2) yes
Ag8 Br3 4_555 2.71(2) yes
Ag9 Te1 5_545 2.708(17) yes
Ag9 Te3 . 2.95(2) yes
Ag9 Te3 3_655 2.926(19) yes
Ag10 Te1 5_545 2.68(2) yes
Ag10 Te3 7_545 2.81(2) yes
Ag11 Te1 7_545 2.660(17) yes
Ag11 Te3 . 2.954(19) yes
Ag11 Te3 7_545 2.975(18) yes
Ag12 Te1 . 2.614(10) yes
Ag12 Te3 7_555 2.739(10) yes
Ag12 Br1 7_555 2.892(10) yes
Ag12 Br3 7_555 2.997(14) yes
Ag13 Te1 3_555 2.607(16) yes
Ag13 Te3 . 2.783(15) yes
Ag13 Br3 . 2.893(8) yes
Ag13 Br3 4_555 2.893(8) yes
Ag14 Te3 . 2.423(8) yes
Ag14 Br1 . 2.776(11) yes
Ag14 Br3 . 2.737(8) yes
Ag14 Br3 4_555 2.737(8) yes
Ag15 Te3 . 2.523(10) yes
Ag15 Br1 3_655 2.694(13) yes
Ag15 Br3 7_555 2.722(7) yes
Ag15 Br3 6_545 2.722(7) yes
Ag16 Te1 . 2.69(2) yes
Ag16 Te3 . 2.751(18) yes
Ag16 Br3 7_555 2.888(13) yes
Ag16 Br3 6_545 2.888(13) yes
Ag17 Te1 . 2.729(12) yes
Ag17 Te3 5_455 2.701(11) yes
Ag17 Br3 2_555 2.798(12) yes
